data_4515905
loop_
_publ_author_name
'Hu, Xing-Mei'
'Luo, Da-Yun'
'Zi, Quan-Xing'
'Lin, Jun'
'Yan, Sheng-Jiao'

_publ_section_title
;
 Diastereoselective Synthesis of Morphan Derivatives by Michael and
 Hetero-Michael Addition of 1,1-Enediamines to Quinone Monoketals.
;
_journal_issue 1
_journal_name_full 'ACS omega'
_journal_page_first 8
_journal_page_last 21
_journal_paper_doi 10.1021/acsomega.7b01493
_journal_volume 3
_journal_year 2018
_chemical_formula_moiety 'C19 H25 N3 O5'
_chemical_formula_sum 'C19 H25 N3 O5'
_chemical_formula_weight 375.42
_space_group_crystal_system monoclinic
_space_group_IT_number 15
_space_group_name_Hall '-C 2yc'
_space_group_name_H-M_alt 'C 1 2/c 1'
_atom_sites_solution_hydrogens geom
_atom_sites_solution_primary dual
_audit_creation_date 2017-09-28
_audit_creation_method
;
Olex2 1.2-beta
(compiled 2017.08.10 svn.r3458 for OlexSys, GUI svn.r5381)
;
_cell_angle_alpha 90
_cell_angle_beta 96.021(2)
_cell_angle_gamma 90
_cell_formula_units_Z 16
_cell_length_a 21.969(4)
_cell_length_b 17.259(3)
_cell_length_c 20.669(3)
_cell_measurement_reflns_used 3667
_cell_measurement_temperature 297
_cell_measurement_theta_max 20.129
_cell_measurement_theta_min 2.409
_cell_volume 7794(2)
_computing_cell_refinement 'SAINT v8.34A (Bruker, 2013)'
_computing_data_reduction 'SAINT v8.34A (Bruker, 2013)'
_computing_molecular_graphics 'Olex2 (Dolomanov et al., 2009)'
_computing_publication_material 'Olex2 (Dolomanov et al., 2009)'
_computing_structure_refinement 'ShelXL (Sheldrick, 2015)'
_computing_structure_solution 'ShelXT (Sheldrick, 2015)'
_diffrn_ambient_temperature 297.0
_diffrn_measured_fraction_theta_full 0.999
_diffrn_measured_fraction_theta_max 0.999
_diffrn_measurement_device_type 'Bruker P4'
_diffrn_measurement_method '\w scan'
_diffrn_radiation_type MoK\a
_diffrn_radiation_wavelength 0.71073
_diffrn_reflns_av_R_equivalents 0.0857
_diffrn_reflns_av_unetI/netI 0.0882
_diffrn_reflns_Laue_measured_fraction_full 0.999
_diffrn_reflns_Laue_measured_fraction_max 0.999
_diffrn_reflns_limit_h_max 26
_diffrn_reflns_limit_h_min -26
_diffrn_reflns_limit_k_max 21
_diffrn_reflns_limit_k_min -21
_diffrn_reflns_limit_l_max 25
_diffrn_reflns_limit_l_min -25
_diffrn_reflns_number 28452
_diffrn_reflns_point_group_measured_fraction_full 0.999
_diffrn_reflns_point_group_measured_fraction_max 0.999
_diffrn_reflns_theta_full 25.242
_diffrn_reflns_theta_max 25.681
_diffrn_reflns_theta_min 2.360
_diffrn_standards_decay_% 1
_diffrn_standards_interval_count 100
_diffrn_standards_number 1
_exptl_absorpt_coefficient_mu 0.093
_exptl_absorpt_correction_T_max 0.7456
_exptl_absorpt_correction_T_min 0.5149
_exptl_absorpt_correction_type multi-scan
_exptl_absorpt_process_details
'SADABS-2014/3 (Bruker,2014/3) was used for absorption correction. wR2(int) was 0.0806 before and 0.0609 after correction. The Ratio of minimum to maximum transmission is 0.6906. The \l/2 correction factor is 0.00150.'
_exptl_crystal_colour colourless
_exptl_crystal_colour_primary colourless
_exptl_crystal_density_diffrn 1.280
_exptl_crystal_description block
_exptl_crystal_F_000 3200
_exptl_crystal_size_max 0.1
_exptl_crystal_size_mid 0.1
_exptl_crystal_size_min 0.1
_refine_diff_density_max 0.308
_refine_diff_density_min -0.251
_refine_diff_density_rms 0.038
_refine_ls_extinction_method none
_refine_ls_goodness_of_fit_ref 0.995
_refine_ls_hydrogen_treatment constr
_refine_ls_matrix_type full
_refine_ls_number_parameters 566
_refine_ls_number_reflns 7389
_refine_ls_number_restraints 231
_refine_ls_restrained_S_all 1.037
_refine_ls_R_factor_all 0.1522
_refine_ls_R_factor_gt 0.0643
_refine_ls_shift/su_max 0.001
_refine_ls_shift/su_mean 0.000
_refine_ls_structure_factor_coef Fsqd
_refine_ls_weighting_details 'w=1/[\s^2^(Fo^2^)+(0.0727P)^2^] where P=(Fo^2^+2Fc^2^)/3'
_refine_ls_weighting_scheme calc
_refine_ls_wR_factor_gt 0.1321
_refine_ls_wR_factor_ref 0.1639
_reflns_Friedel_coverage 0.000
_reflns_number_gt 3590
_reflns_number_total 7389
_reflns_threshold_expression 'I > 2\s(I)'
_cod_data_source_file ao7b01493_si_005.cif
_cod_data_source_block hxm2bf_0m
_cod_database_code 4515905
_shelx_shelxl_version_number 2016/6
_shelx_space_group_comment
;
The symmetry employed for this shelxl refinement is uniquely defined
by the following loop, which should always be used as a source of
symmetry information in preference to the above space-group names.
They are only intended as comments.
;
_olex2_refinement_description
;
1. Fixed Uiso
 At 1.2 times of:
  All C(H) groups, All C(H,H) groups, All N(H) groups, All N(H,H) groups
 At 1.5 times of:
  All C(H,H,H) groups
2. Restrained distances
 C38A-C34A
 1.4 with sigma of 0.02
 C38-C34
 1.4 with sigma of 0.02
 C34-C33 = C32-C31 = C36-C35
 1.4 with sigma of 0.02
 C34-C35 = C36-C31 = C32-C33
 1.4 with sigma of 0.02
 C34A-C33A = C32A-C31A = C36A-C35A
 1.4 with sigma of 0.02
 C34A-C35A = C36A-C31A = C32A-C33A
 1.4 with sigma of 0.02
 H5-H37A
 2.3 with sigma of 0.02
3. Uiso/Uaniso restraints and constraints
Uanis(C31) \\sim Ueq, Uanis(C32) \\sim Ueq, Uanis(C33) \\sim Ueq, Uanis(C34)
\\sim Ueq, Uanis(C35) \\sim Ueq, Uanis(C36) \\sim Ueq, Uanis(C37) \\sim Ueq,
Uanis(C38) \\sim Ueq, Uanis(C38A) \\sim Ueq, Uanis(C37A) \\sim Ueq, Uanis(C34A)
\\sim Ueq, Uanis(C33A) \\sim Ueq, Uanis(C32A) \\sim Ueq, Uanis(C31A) \\sim Ueq,
Uanis(C36A) \\sim Ueq, Uanis(C35A) \\sim Ueq, Uanis(N6) \\sim Ueq: with sigma
of 0.01 and sigma for terminal atoms of 0.02
4. Rigid body (RIGU) restrains
 N6, C31, C31A, C32, C32A, C33, C33A, C34, C34A, C35, C35A, C36, C36A, C37,
 C37A, C38, C38A
 with sigma for 1-2 distances of 0.004 and sigma for 1-3 distances of 0.004
5. Others
 Sof(H6B)=Sof(C31A)=Sof(H31A)=Sof(C32A)=Sof(H32A)=Sof(C33A)=Sof(H33A)=
 Sof(C34A)=Sof(C35A)=Sof(H35A)=Sof(C36A)=Sof(H36A)=Sof(C37A)=Sof(H37C)=
 Sof(H37D)=Sof(C38A)=Sof(H38C)=Sof(H38D)=1-FVAR(1)
 Sof(H6A)=Sof(C31)=Sof(H31)=Sof(C32)=Sof(H32)=Sof(C33)=Sof(H33)=Sof(C34)=
 Sof(C35)=Sof(H35)=Sof(C36)=Sof(H36)=Sof(C37)=Sof(H37A)=Sof(H37B)=Sof(C38)=
 Sof(H38A)=Sof(H38B)=FVAR(1)
6.a Ternary CH refined with riding coordinates:
 C3(H3A), C7(H7), C10(H10), C22(H22), C26(H26), C29(H29)
6.b Secondary CH2 refined with riding coordinates:
 C8(H8A,H8B), C12(H12A,H12B), C13(H13A,H13B), C27(H27A,H27B), C37(H37A,H37B),
 C37A(H37C,H37D), C38(H38A,H38B), C38A(H38C,H38D)
6.c Aromatic/amide H refined with riding coordinates:
 N2(H2), N3(H3), C15(H15), C16(H16), C17(H17), C18(H18), C19(H19), N5(H5),
 N6(H6A), N6(H6B), C31(H31), C31A(H31A), C32(H32), C32A(H32A), C33(H33),
 C33A(H33A), C35(H35), C35A(H35A), C36(H36), C36A(H36A)
6.d Idealised Me refined as rotating group:
 C5(H5A,H5B,H5C), C6(H6C,H6D,H6E), C11(H11A,H11B,H11C), C24(H24A,H24B,H24C),
 C25(H25A,H25B,H25C), C30(H30A,H30B,H30C)
;
_olex2_submission_special_instructions 'No special instructions were received'

loop_
_space_group_symop_operation_xyz
'x, y, z'
'-x, y, -z+1/2'
'x+1/2, y+1/2, z'
'-x+1/2, y+1/2, -z+1/2'
'-x, -y, -z'
'x, -y, z-1/2'
'-x+1/2, -y+1/2, -z'
'x+1/2, -y+1/2, z-1/2'

loop_
_atom_site_label
_atom_site_type_symbol
_atom_site_fract_x
_atom_site_fract_y
_atom_site_fract_z
_atom_site_U_iso_or_equiv
_atom_site_adp_type
_atom_site_occupancy
_atom_site_site_symmetry_order
_atom_site_calc_flag
_atom_site_refinement_flags_posn
_atom_site_refinement_flags_adp
_atom_site_refinement_flags_occupancy
_atom_site_disorder_assembly
_atom_site_disorder_group
O1 O 0.11699(11) 0.75118(13) 0.50399(13) 0.0883(8) Uani 1 1 d . . . . .
O2 O 0.07048(11) 0.74558(15) 0.40468(13) 0.1003(9) Uani 1 1 d . . . . .
O3 O 0.25007(10) 0.69192(11) 0.34635(10) 0.0647(6) Uani 1 1 d . . . . .
O4 O 0.21344(10) 0.59381(12) 0.27621(10) 0.0680(6) Uani 1 1 d . . . . .
O5 O 0.09337(11) 0.47948(16) 0.41548(15) 0.1060(10) Uani 1 1 d . . . . .
N1 N 0.11458(13) 0.72462(15) 0.44603(17) 0.0738(9) Uani 1 1 d . . . . .
N2 N 0.23949(9) 0.58836(11) 0.45053(11) 0.0445(6) Uani 1 1 d . . . . .
H2 H 0.267144 0.568180 0.477956 0.053 Uiso 1 1 calc R . . . .
N3 N 0.21328(10) 0.66710(12) 0.53260(13) 0.0510(6) Uani 1 1 d . . . . .
H3 H 0.193720 0.707659 0.542944 0.061 Uiso 1 1 calc R . . . .
C1 C 0.15723(13) 0.67533(16) 0.42646(16) 0.0546(8) Uani 1 1 d . . . . .
C2 C 0.20426(12) 0.64415(15) 0.47173(15) 0.0441(7) Uani 1 1 d . . . . .
C3 C 0.23399(12) 0.55994(15) 0.38454(14) 0.0457(7) Uani 1 1 d . . . . .
H3A H 0.274656 0.543349 0.374629 0.055 Uiso 1 1 calc R . . . .
C4 C 0.21321(13) 0.62521(17) 0.33880(15) 0.0540(8) Uani 1 1 d . . . . .
C5 C 0.31366(15) 0.68140(19) 0.34121(19) 0.0819(11) Uani 1 1 d . . . . .
H5A H 0.318977 0.655327 0.301163 0.123 Uiso 1 1 calc GR . . . .
H5B H 0.331357 0.650805 0.377157 0.123 Uiso 1 1 calc GR . . . .
H5C H 0.333512 0.730988 0.341836 0.123 Uiso 1 1 calc GR . . . .
C6 C 0.1945(2) 0.6434(2) 0.22222(18) 0.1063(15) Uani 1 1 d . . . . .
H6C H 0.203914 0.619141 0.182640 0.159 Uiso 1 1 calc GR . . . .
H6D H 0.215784 0.691915 0.227582 0.159 Uiso 1 1 calc GR . . . .
H6E H 0.151243 0.652225 0.220239 0.159 Uiso 1 1 calc GR . . . .
C7 C 0.15040(14) 0.65133(19) 0.35647(16) 0.0646(9) Uani 1 1 d . . . . .
H7 H 0.136627 0.695916 0.329446 0.078 Uiso 1 1 calc R . . . .
C8 C 0.10392(15) 0.5848(2) 0.34357(19) 0.0844(11) Uani 1 1 d . . . . .
H8A H 0.064444 0.600894 0.355902 0.101 Uiso 1 1 calc R . . . .
H8B H 0.099051 0.572520 0.297516 0.101 Uiso 1 1 calc R . . . .
C9 C 0.12519(15) 0.5145(2) 0.38149(18) 0.0701(10) Uani 1 1 d . . . . .
C10 C 0.19026(13) 0.48977(16) 0.37428(15) 0.0557(8) Uani 1 1 d . . . . .
H10 H 0.190987 0.473320 0.328990 0.067 Uiso 1 1 calc R . . . .
C11 C 0.20932(15) 0.42026(17) 0.41617(17) 0.0733(10) Uani 1 1 d . . . . .
H11A H 0.250199 0.405319 0.409116 0.110 Uiso 1 1 calc GR . . . .
H11B H 0.181837 0.378007 0.404815 0.110 Uiso 1 1 calc GR . . . .
H11C H 0.208025 0.433326 0.461146 0.110 Uiso 1 1 calc GR . . . .
C12 C 0.25293(13) 0.63054(16) 0.58360(15) 0.0543(8) Uani 1 1 d . . . . .
H12A H 0.260206 0.666155 0.619889 0.065 Uiso 1 1 calc R . . . .
H12B H 0.292020 0.619573 0.567682 0.065 Uiso 1 1 calc R . . . .
C13 C 0.22644(13) 0.55568(16) 0.60737(15) 0.0588(8) Uani 1 1 d . . . . .
H13A H 0.224320 0.517760 0.572566 0.071 Uiso 1 1 calc R . . . .
H13B H 0.253817 0.535584 0.643333 0.071 Uiso 1 1 calc R . . . .
C14 C 0.16395(15) 0.56544(16) 0.62912(16) 0.0527(8) Uani 1 1 d . . . . .
C15 C 0.15663(17) 0.5876(2) 0.69130(18) 0.0776(10) Uani 1 1 d . . . . .
H15 H 0.190897 0.596449 0.720771 0.093 Uiso 1 1 calc R . . . .
C16 C 0.0984(2) 0.5969(2) 0.7110(2) 0.1054(15) Uani 1 1 d . . . . .
H16 H 0.093877 0.611037 0.753617 0.126 Uiso 1 1 calc R . . . .
C17 C 0.0482(2) 0.5855(3) 0.6678(3) 0.1108(16) Uani 1 1 d . . . . .
H17 H 0.009225 0.592531 0.680630 0.133 Uiso 1 1 calc R . . . .
C18 C 0.05503(19) 0.5637(3) 0.6060(3) 0.1043(14) Uani 1 1 d . . . . .
H18 H 0.020692 0.555598 0.576431 0.125 Uiso 1 1 calc R . . . .
C19 C 0.11243(17) 0.5535(2) 0.58680(19) 0.0799(11) Uani 1 1 d . . . . .
H19 H 0.116479 0.538210 0.544316 0.096 Uiso 1 1 calc R . . . .
O6 O 0.32303(8) 0.48560(10) 0.51999(10) 0.0588(6) Uani 1 1 d . . . . .
O7 O 0.38321(9) 0.52293(11) 0.44799(10) 0.0629(6) Uani 1 1 d . . . . .
O8 O 0.47368(9) 0.35885(12) 0.61223(11) 0.0682(6) Uani 1 1 d . . . . .
O9 O 0.41690(11) 0.24739(12) 0.62364(11) 0.0741(7) Uani 1 1 d . . . . .
O10 O 0.32348(13) 0.23597(16) 0.41805(14) 0.1070(9) Uani 1 1 d . . . . .
N4 N 0.36929(10) 0.47249(13) 0.48933(12) 0.0462(6) Uani 1 1 d . . . . .
N5 N 0.47937(10) 0.31866(13) 0.48079(12) 0.0574(7) Uani 1 1 d . . . . .
H5 H 0.510457 0.307164 0.460606 0.069 Uiso 1 1 calc DR . . . .
N6 N 0.47563(13) 0.43640(16) 0.42970(14) 0.0799(9) Uani 1 1 d . U . . .
H6A H 0.471248 0.485121 0.436603 0.096 Uiso 0.499(9) 1 calc R . P A 1
H6B H 0.453896 0.476150 0.417203 0.096 Uiso 0.501(9) 1 calc R . P A 2
C20 C 0.40070(11) 0.40630(14) 0.50174(13) 0.0404(7) Uani 1 1 d . . . . .
C21 C 0.45321(12) 0.38788(16) 0.46940(14) 0.0494(7) Uani 1 1 d . . . . .
C22 C 0.45866(13) 0.26212(16) 0.52482(15) 0.0547(8) Uani 1 1 d . . . . .
H22 H 0.494316 0.232231 0.543106 0.066 Uiso 1 1 calc R . . . .
C23 C 0.43305(13) 0.30495(16) 0.58049(15) 0.0518(8) Uani 1 1 d . . . . .
C24 C 0.53325(16) 0.3294(2) 0.6360(2) 0.1102(16) Uani 1 1 d . . . . .
H24A H 0.556657 0.320440 0.600046 0.165 Uiso 1 1 calc GR . . . .
H24B H 0.528718 0.281609 0.658812 0.165 Uiso 1 1 calc GR . . . .
H24C H 0.554038 0.366499 0.665067 0.165 Uiso 1 1 calc GR . . . .
C25 C 0.3894(2) 0.2752(2) 0.67905(19) 0.1203(17) Uani 1 1 d . . . . .
H25A H 0.349775 0.296492 0.665106 0.180 Uiso 1 1 calc GR . . . .
H25B H 0.414821 0.314612 0.700580 0.180 Uiso 1 1 calc GR . . . .
H25C H 0.385010 0.233112 0.708592 0.180 Uiso 1 1 calc GR . . . .
C26 C 0.37878(11) 0.35223(15) 0.55061(14) 0.0446(7) Uani 1 1 d . . . . .
H26 H 0.362618 0.382729 0.584973 0.053 Uiso 1 1 calc R . . . .
C27 C 0.32823(13) 0.29794(17) 0.52028(16) 0.0602(9) Uani 1 1 d . . . . .
H27A H 0.312792 0.267157 0.554273 0.072 Uiso 1 1 calc R . . . .
H27B H 0.294607 0.328586 0.499667 0.072 Uiso 1 1 calc R . . . .
C28 C 0.35142(16) 0.24552(18) 0.4712(2) 0.0669(9) Uani 1 1 d . . . . .
C29 C 0.41203(14) 0.20525(17) 0.49105(16) 0.0634(9) Uani 1 1 d . . . . .
H29 H 0.403957 0.166667 0.523879 0.076 Uiso 1 1 calc R . . . .
C30 C 0.43657(19) 0.1609(2) 0.4361(2) 0.1034(14) Uani 1 1 d . . . . .
H30A H 0.445397 0.196447 0.402568 0.155 Uiso 1 1 calc GR . . . .
H30B H 0.406517 0.124075 0.418523 0.155 Uiso 1 1 calc GR . . . .
H30C H 0.473331 0.134151 0.452318 0.155 Uiso 1 1 calc GR . . . .
C31 C 0.6630(7) 0.4194(7) 0.2134(8) 0.079(3) Uani 0.499(9) 1 d D U P A 1
H31 H 0.689560 0.415744 0.181347 0.095 Uiso 0.499(9) 1 calc R . P A 1
C31A C 0.6574(10) 0.3961(9) 0.2035(10) 0.122(6) Uani 0.501(9) 1 d D U P A 2
H31A H 0.682649 0.393290 0.170170 0.146 Uiso 0.501(9) 1 calc R . P A 2
C32 C 0.6408(6) 0.4892(6) 0.2300(7) 0.090(3) Uani 0.499(9) 1 d D U P A 1
H32 H 0.647377 0.532622 0.205074 0.108 Uiso 0.499(9) 1 calc R . P A 1
C32A C 0.6224(6) 0.3370(7) 0.2130(6) 0.103(4) Uani 0.501(9) 1 d D U P A 2
H32A H 0.624609 0.291606 0.189123 0.124 Uiso 0.501(9) 1 calc R . P A 2
C33 C 0.6099(7) 0.4961(6) 0.2811(7) 0.078(3) Uani 0.499(9) 1 d D U P A 1
H33 H 0.597729 0.545100 0.293393 0.094 Uiso 0.499(9) 1 calc R . P A 1
C33A C 0.5826(5) 0.3437(6) 0.2585(5) 0.092(3) Uani 0.501(9) 1 d D U P A 2
H33A H 0.560099 0.299954 0.267015 0.110 Uiso 0.501(9) 1 calc R . P A 2
C34 C 0.5954(4) 0.4340(5) 0.3161(5) 0.068(3) Uani 0.499(9) 1 d D U P A 1
C34A C 0.5730(4) 0.4076(6) 0.2924(4) 0.067(2) Uani 0.501(9) 1 d D U P A 2
C35 C 0.6108(5) 0.3636(5) 0.2958(5) 0.087(3) Uani 0.499(9) 1 d D U P A 1
H35 H 0.597870 0.319598 0.316488 0.105 Uiso 0.499(9) 1 calc R . P A 1
C35A C 0.6123(8) 0.4682(8) 0.2834(9) 0.107(4) Uani 0.501(9) 1 d D U P A 2
H35A H 0.608175 0.513971 0.306271 0.128 Uiso 0.501(9) 1 calc R . P A 2
C36 C 0.6461(5) 0.3558(5) 0.2441(5) 0.081(3) Uani 0.499(9) 1 d D U P A 1
H36 H 0.657869 0.307000 0.230982 0.097 Uiso 0.499(9) 1 calc R . P A 1
C36A C 0.6585(7) 0.4633(9) 0.2411(7) 0.109(5) Uani 0.501(9) 1 d D U P A 2
H36A H 0.687534 0.502026 0.238377 0.131 Uiso 0.501(9) 1 calc R . P A 2
C37 C 0.5104(5) 0.4115(6) 0.3697(6) 0.090(3) Uani 0.499(9) 1 d . U P A 1
H37A H 0.518399 0.356275 0.371452 0.108 Uiso 0.499(9) 1 calc DR . P A 1
H37B H 0.485091 0.422732 0.329460 0.108 Uiso 0.499(9) 1 calc R . P A 1
C37A C 0.5362(3) 0.4276(5) 0.4046(4) 0.053(2) Uani 0.501(9) 1 d . U P A 2
H37C H 0.559676 0.386416 0.427415 0.064 Uiso 0.501(9) 1 calc R . P A 2
H37D H 0.559465 0.475376 0.409753 0.064 Uiso 0.501(9) 1 calc R . P A 2
C38 C 0.5584(5) 0.4470(5) 0.3712(6) 0.120(4) Uani 0.499(9) 1 d D U P A 1
H38A H 0.583360 0.433455 0.411186 0.144 Uiso 0.499(9) 1 calc R . P A 1
H38B H 0.549432 0.501904 0.373286 0.144 Uiso 0.499(9) 1 calc R . P A 1
C38A C 0.5214(4) 0.4075(7) 0.3327(4) 0.090(3) Uani 0.501(9) 1 d D U P A 2
H38C H 0.502735 0.356521 0.329787 0.108 Uiso 0.501(9) 1 calc R . P A 2
H38D H 0.490953 0.444084 0.313849 0.108 Uiso 0.501(9) 1 calc R . P A 2

loop_
_atom_site_aniso_label
_atom_site_aniso_U_11
_atom_site_aniso_U_22
_atom_site_aniso_U_33
_atom_site_aniso_U_23
_atom_site_aniso_U_13
_atom_site_aniso_U_12
O1 0.1022(19) 0.0817(17) 0.089(2) 0.0077(15) 0.0452(16) 0.0567(14)
O2 0.0841(17) 0.119(2) 0.103(2) 0.0391(17) 0.0326(16) 0.0765(16)
O3 0.0720(15) 0.0465(12) 0.0815(16) 0.0112(11) 0.0365(12) 0.0179(11)
O4 0.0854(16) 0.0717(14) 0.0482(14) 0.0111(11) 0.0130(12) 0.0283(12)
O5 0.0576(15) 0.115(2) 0.149(3) 0.0223(19) 0.0260(17) -0.0123(15)
N1 0.073(2) 0.0660(18) 0.088(2) 0.0253(17) 0.0336(18) 0.0427(16)
N2 0.0402(13) 0.0430(13) 0.0519(16) 0.0048(11) 0.0123(11) 0.0189(11)
N3 0.0598(16) 0.0363(13) 0.0610(19) 0.0012(13) 0.0255(14) 0.0150(12)
C1 0.0529(18) 0.0508(18) 0.065(2) 0.0161(16) 0.0266(16) 0.0307(15)
C2 0.0432(16) 0.0360(15) 0.058(2) 0.0094(15) 0.0258(15) 0.0155(13)
C3 0.0397(16) 0.0465(16) 0.053(2) 0.0026(14) 0.0162(14) 0.0136(13)
C4 0.060(2) 0.0539(19) 0.051(2) 0.0098(16) 0.0198(16) 0.0178(16)
C5 0.079(2) 0.066(2) 0.110(3) -0.005(2) 0.048(2) -0.0010(19)
C6 0.150(4) 0.112(3) 0.059(3) 0.026(2) 0.022(3) 0.046(3)
C7 0.058(2) 0.068(2) 0.070(3) 0.0191(18) 0.0153(18) 0.0305(18)
C8 0.051(2) 0.110(3) 0.091(3) 0.006(2) 0.003(2) 0.028(2)
C9 0.048(2) 0.082(3) 0.080(3) -0.002(2) 0.0026(19) 0.0008(19)
C10 0.0561(19) 0.0524(19) 0.060(2) 0.0007(15) 0.0116(16) 0.0091(15)
C11 0.075(2) 0.057(2) 0.089(3) 0.0049(18) 0.012(2) 0.0004(17)
C12 0.0544(18) 0.0504(18) 0.060(2) -0.0042(16) 0.0145(16) 0.0065(15)
C13 0.063(2) 0.0541(19) 0.062(2) 0.0066(16) 0.0181(16) 0.0164(16)
C14 0.062(2) 0.0452(17) 0.053(2) 0.0081(15) 0.0160(18) 0.0056(15)
C15 0.078(3) 0.091(3) 0.067(3) 0.000(2) 0.025(2) -0.005(2)
C16 0.112(4) 0.108(3) 0.108(4) -0.017(3) 0.065(3) -0.015(3)
C17 0.077(3) 0.108(4) 0.158(5) 0.003(3) 0.061(4) 0.005(3)
C18 0.063(3) 0.132(4) 0.120(4) 0.009(3) 0.020(3) -0.017(2)
C19 0.076(3) 0.092(3) 0.075(3) -0.003(2) 0.023(2) -0.012(2)
O6 0.0452(11) 0.0532(12) 0.0813(15) 0.0028(11) 0.0224(11) 0.0250(10)
O7 0.0701(14) 0.0491(12) 0.0729(15) 0.0195(11) 0.0241(12) 0.0231(11)
O8 0.0636(14) 0.0579(13) 0.0778(16) -0.0055(12) -0.0181(12) 0.0153(11)
O9 0.0998(18) 0.0575(13) 0.0656(16) 0.0193(12) 0.0112(13) 0.0200(12)
O10 0.099(2) 0.115(2) 0.100(2) -0.0311(18) -0.0222(18) 0.0034(17)
N4 0.0419(14) 0.0448(14) 0.0524(16) -0.0010(12) 0.0078(12) 0.0160(12)
N5 0.0449(14) 0.0458(14) 0.085(2) 0.0042(13) 0.0241(13) 0.0230(12)
N6 0.087(2) 0.0608(17) 0.101(2) 0.0184(16) 0.0561(18) 0.0263(15)
C20 0.0372(15) 0.0363(15) 0.0487(18) -0.0022(13) 0.0093(13) 0.0133(12)
C21 0.0480(17) 0.0452(17) 0.057(2) 0.0013(15) 0.0137(15) 0.0150(14)
C22 0.0483(17) 0.0411(17) 0.074(2) 0.0030(16) 0.0025(16) 0.0209(14)
C23 0.0582(19) 0.0421(17) 0.054(2) 0.0038(15) -0.0018(16) 0.0120(15)
C24 0.079(3) 0.107(3) 0.131(4) -0.010(3) -0.054(3) 0.024(2)
C25 0.203(5) 0.099(3) 0.065(3) 0.023(2) 0.043(3) 0.024(3)
C26 0.0410(16) 0.0411(15) 0.0525(19) -0.0011(14) 0.0094(14) 0.0127(13)
C27 0.0447(17) 0.0544(19) 0.082(2) 0.0055(17) 0.0075(17) 0.0005(15)
C28 0.071(2) 0.055(2) 0.074(3) -0.0042(19) 0.003(2) -0.0094(18)
C29 0.071(2) 0.0424(18) 0.077(2) -0.0063(16) 0.0091(18) 0.0088(16)
C30 0.120(3) 0.074(3) 0.117(3) -0.040(2) 0.016(3) 0.014(2)
C31 0.080(6) 0.089(5) 0.076(7) 0.011(5) 0.048(5) -0.007(5)
C31A 0.116(8) 0.142(8) 0.117(9) 0.007(6) 0.053(7) 0.008(6)
C32 0.096(7) 0.070(5) 0.111(7) 0.033(5) 0.038(5) -0.006(5)
C32A 0.115(7) 0.100(6) 0.098(7) 0.004(5) 0.028(5) 0.036(5)
C33 0.101(6) 0.047(4) 0.088(6) -0.007(4) 0.018(5) -0.002(5)
C33A 0.115(6) 0.080(5) 0.085(6) 0.021(4) 0.032(5) 0.025(5)
C34 0.072(5) 0.062(4) 0.074(6) -0.013(4) 0.028(4) -0.023(4)
C34A 0.064(5) 0.093(5) 0.046(5) 0.015(4) 0.015(4) 0.024(4)
C35 0.120(7) 0.061(4) 0.091(6) 0.016(4) 0.055(5) 0.003(5)
C35A 0.121(7) 0.105(8) 0.097(7) -0.003(7) 0.027(6) 0.003(6)
C36 0.087(6) 0.063(4) 0.101(7) 0.001(4) 0.042(5) 0.014(4)
C36A 0.101(8) 0.121(8) 0.109(8) 0.030(6) 0.025(6) -0.016(7)
C37 0.089(6) 0.087(5) 0.101(8) -0.011(6) 0.045(5) -0.005(4)
C37A 0.044(4) 0.083(5) 0.033(4) -0.007(3) 0.011(3) 0.003(3)
C38 0.133(6) 0.117(6) 0.123(7) -0.079(5) 0.072(5) -0.076(5)
C38A 0.063(5) 0.156(7) 0.051(5) 0.000(5) 0.007(4) 0.020(5)

loop_
_atom_type_symbol
_atom_type_description
_atom_type_scat_dispersion_real
_atom_type_scat_dispersion_imag
_atom_type_scat_source
C C 0.0030 0.0020 'International Tables Vol C Tables 4.2.6.8 and 6.1.1.4'
H H 0.0000 0.0000 'International Tables Vol C Tables 4.2.6.8 and 6.1.1.4'
N N 0.0060 0.0030 'International Tables Vol C Tables 4.2.6.8 and 6.1.1.4'
O O 0.0110 0.0060 'International Tables Vol C Tables 4.2.6.8 and 6.1.1.4'

loop_
_geom_angle_atom_site_label_1
_geom_angle_atom_site_label_2
_geom_angle_atom_site_label_3
_geom_angle
C4 O3 C5 116.4(2)
C4 O4 C6 117.3(2)
O1 N1 C1 122.8(3)
O2 N1 O1 118.7(3)
O2 N1 C1 118.5(3)
C2 N2 H2 118.0
C2 N2 C3 124.1(2)
C3 N2 H2 118.0
C2 N3 H3 117.0
C2 N3 C12 126.0(2)
C12 N3 H3 117.0
N1 C1 C2 121.1(3)
N1 C1 C7 117.3(3)
C2 C1 C7 121.5(2)
N2 C2 C1 117.5(3)
N3 C2 N2 119.8(2)
N3 C2 C1 122.8(2)
N2 C3 H3A 108.0
N2 C3 C4 109.1(2)
N2 C3 C10 112.7(2)
C4 C3 H3A 108.0
C4 C3 C10 110.8(2)
C10 C3 H3A 108.0
O3 C4 C3 114.1(2)
O3 C4 C7 104.8(2)
O4 C4 O3 111.1(2)
O4 C4 C3 105.0(2)
O4 C4 C7 115.1(3)
C3 C4 C7 106.9(2)
O3 C5 H5A 109.5
O3 C5 H5B 109.5
O3 C5 H5C 109.5
H5A C5 H5B 109.5
H5A C5 H5C 109.5
H5B C5 H5C 109.5
O4 C6 H6C 109.5
O4 C6 H6D 109.5
O4 C6 H6E 109.5
H6C C6 H6D 109.5
H6C C6 H6E 109.5
H6D C6 H6E 109.5
C1 C7 C4 108.1(3)
C1 C7 H7 109.1
C1 C7 C8 111.8(3)
C4 C7 H7 109.1
C4 C7 C8 109.7(3)
C8 C7 H7 109.1
C7 C8 H8A 109.6
C7 C8 H8B 109.6
H8A C8 H8B 108.1
C9 C8 C7 110.5(3)
C9 C8 H8A 109.6
C9 C8 H8B 109.6
O5 C9 C8 123.0(3)
O5 C9 C10 121.8(3)
C8 C9 C10 115.1(3)
C3 C10 H10 106.6
C9 C10 C3 110.2(2)
C9 C10 H10 106.6
C11 C10 C3 114.3(3)
C11 C10 C9 112.0(3)
C11 C10 H10 106.6
C10 C11 H11A 109.5
C10 C11 H11B 109.5
C10 C11 H11C 109.5
H11A C11 H11B 109.5
H11A C11 H11C 109.5
H11B C11 H11C 109.5
N3 C12 H12A 109.0
N3 C12 H12B 109.0
N3 C12 C13 112.7(2)
H12A C12 H12B 107.8
C13 C12 H12A 109.0
C13 C12 H12B 109.0
C12 C13 H13A 108.9
C12 C13 H13B 108.9
H13A C13 H13B 107.7
C14 C13 C12 113.3(2)
C14 C13 H13A 108.9
C14 C13 H13B 108.9
C15 C14 C13 121.0(3)
C15 C14 C19 118.1(3)
C19 C14 C13 120.8(3)
C14 C15 H15 119.7
C14 C15 C16 120.6(4)
C16 C15 H15 119.7
C15 C16 H16 120.0
C17 C16 C15 120.0(4)
C17 C16 H16 120.0
C16 C17 H17 120.1
C18 C17 C16 119.8(4)
C18 C17 H17 120.1
C17 C18 H18 119.9
C17 C18 C19 120.3(4)
C19 C18 H18 119.9
C14 C19 C18 121.2(4)
C14 C19 H19 119.4
C18 C19 H19 119.4
C23 O8 C24 115.8(2)
C23 O9 C25 115.2(2)
O6 N4 O7 118.1(2)
O6 N4 C20 118.4(2)
O7 N4 C20 123.5(2)
C21 N5 H5 118.0
C21 N5 C22 124.0(2)
C22 N5 H5 118.0
C21 N6 H6A 117.8
C21 N6 H6B 117.8
C21 N6 C37 124.3(4)
C21 N6 C37A 124.4(4)
C37 N6 H6A 117.8
C37A N6 H6B 117.8
N4 C20 C21 121.5(2)
N4 C20 C26 117.7(2)
C21 C20 C26 120.8(2)
N5 C21 C20 118.1(3)
N6 C21 N5 120.1(3)
N6 C21 C20 121.9(2)
N5 C22 H22 107.9
N5 C22 C23 108.3(2)
N5 C22 C29 112.7(3)
C23 C22 H22 107.9
C23 C22 C29 111.9(2)
C29 C22 H22 107.9
O8 C23 O9 111.3(2)
O8 C23 C22 114.0(2)
O8 C23 C26 105.5(2)
O9 C23 C22 105.9(2)
O9 C23 C26 113.4(2)
C26 C23 C22 106.8(2)
O8 C24 H24A 109.5
O8 C24 H24B 109.5
O8 C24 H24C 109.5
H24A C24 H24B 109.5
H24A C24 H24C 109.5
H24B C24 H24C 109.5
O9 C25 H25A 109.5
O9 C25 H25B 109.5
O9 C25 H25C 109.5
H25A C25 H25B 109.5
H25A C25 H25C 109.5
H25B C25 H25C 109.5
C20 C26 C23 108.4(2)
C20 C26 H26 108.8
C20 C26 C27 112.1(2)
C23 C26 H26 108.8
C23 C26 C27 109.9(2)
C27 C26 H26 108.8
C26 C27 H27A 109.4
C26 C27 H27B 109.4
H27A C27 H27B 108.0
C28 C27 C26 111.4(2)
C28 C27 H27A 109.4
C28 C27 H27B 109.4
O10 C28 C27 121.6(3)
O10 C28 C29 121.9(3)
C27 C28 C29 116.5(3)
C22 C29 H29 106.3
C28 C29 C22 110.8(2)
C28 C29 H29 106.3
C30 C29 C22 113.0(3)
C30 C29 C28 113.5(3)
C30 C29 H29 106.3
C29 C30 H30A 109.5
C29 C30 H30B 109.5
C29 C30 H30C 109.5
H30A C30 H30B 109.5
H30A C30 H30C 109.5
H30B C30 H30C 109.5
C32 C31 H31 120.6
C36 C31 H31 120.6
C36 C31 C32 118.8(11)
C32A C31A H31A 118.6
C32A C31A C36A 122.8(16)
C36A C31A H31A 118.6
C31 C32 H32 119.6
C33 C32 C31 120.8(11)
C33 C32 H32 119.6
C31A C32A H32A 121.0
C31A C32A C33A 118.1(13)
C33A C32A H32A 121.0
C32 C33 H33 119.1
C32 C33 C34 121.7(10)
C34 C33 H33 119.1
C32A C33A H33A 117.1
C34A C33A C32A 125.7(10)
C34A C33A H33A 117.1
C33 C34 C38 118.0(9)
C35 C34 C33 118.2(8)
C35 C34 C38 123.6(8)
C33A C34A C35A 114.9(9)
C33A C34A C38A 117.9(9)
C35A C34A C38A 127.2(11)
C34 C35 H35 119.8
C34 C35 C36 120.4(8)
C36 C35 H35 119.8
C34A C35A H35A 118.7
C34A C35A C36A 122.6(12)
C36A C35A H35A 118.7
C31 C36 C35 119.3(9)
C31 C36 H36 120.3
C35 C36 H36 120.3
C31A C36A C35A 115.1(15)
C31A C36A H36A 122.5
C35A C36A H36A 122.5
N6 C37 H37A 109.8
N6 C37 H37B 109.8
H37A C37 H37B 108.2
C38 C37 N6 109.4(11)
C38 C37 H37A 109.8
C38 C37 H37B 109.8
N6 C37A H37C 110.8
N6 C37A H37D 110.8
N6 C37A C38A 104.7(6)
H37C C37A H37D 108.9
C38A C37A H37C 110.8
C38A C37A H37D 110.8
C34 C38 H38A 108.2
C34 C38 H38B 108.2
C37 C38 C34 116.5(10)
C37 C38 H38A 108.2
C37 C38 H38B 108.2
H38A C38 H38B 107.3
C34A C38A C37A 116.7(8)
C34A C38A H38C 108.1
C34A C38A H38D 108.1
C37A C38A H38C 108.1
C37A C38A H38D 108.1
H38C C38A H38D 107.3

loop_
_geom_bond_atom_site_label_1
_geom_bond_atom_site_label_2
_geom_bond_distance
O1 N1 1.279(3)
O2 N1 1.275(3)
O3 C4 1.407(3)
O3 C5 1.424(3)
O4 C4 1.403(3)
O4 C6 1.432(4)
O5 C9 1.204(4)
N1 C1 1.358(3)
N2 H2 0.8600
N2 C2 1.338(3)
N2 C3 1.443(3)
N3 H3 0.8600
N3 C2 1.314(3)
N3 C12 1.440(4)
C1 C2 1.425(4)
C1 C7 1.497(4)
C3 H3A 0.9800
C3 C4 1.510(4)
C3 C10 1.547(4)
C4 C7 1.532(4)
C5 H5A 0.9600
C5 H5B 0.9600
C5 H5C 0.9600
C6 H6C 0.9600
C6 H6D 0.9600
C6 H6E 0.9600
C7 H7 0.9800
C7 C8 1.542(5)
C8 H8A 0.9700
C8 H8B 0.9700
C8 C9 1.492(5)
C9 C10 1.514(4)
C10 H10 0.9800
C10 C11 1.513(4)
C11 H11A 0.9600
C11 H11B 0.9600
C11 H11C 0.9600
C12 H12A 0.9700
C12 H12B 0.9700
C12 C13 1.520(4)
C13 H13A 0.9700
C13 H13B 0.9700
C13 C14 1.498(4)
C14 C15 1.366(4)
C14 C19 1.371(4)
C15 H15 0.9300
C15 C16 1.392(5)
C16 H16 0.9300
C16 C17 1.359(6)
C17 H17 0.9300
C17 C18 1.355(6)
C18 H18 0.9300
C18 C19 1.372(5)
C19 H19 0.9300
O6 N4 1.273(3)
O7 N4 1.279(3)
O8 C23 1.404(3)
O8 C24 1.442(4)
O9 C23 1.405(3)
O9 C25 1.433(4)
O10 C28 1.212(4)
N4 C20 1.345(3)
N5 H5 0.8600
N5 C21 1.336(3)
N5 C22 1.440(3)
N6 H6A 0.8600
N6 H6B 0.8600
N6 C21 1.305(3)
N6 C37 1.582(10)
N6 C37A 1.486(8)
C20 C21 1.428(3)
C20 C26 1.492(4)
C22 H22 0.9800
C22 C23 1.524(4)
C22 C29 1.533(4)
C23 C26 1.521(4)
C24 H24A 0.9600
C24 H24B 0.9600
C24 H24C 0.9600
C25 H25A 0.9600
C25 H25B 0.9600
C25 H25C 0.9600
C26 H26 0.9800
C26 C27 1.536(4)
C27 H27A 0.9700
C27 H27B 0.9700
C27 C28 1.488(4)
C28 C29 1.520(4)
C29 H29 0.9800
C29 C30 1.515(4)
C30 H30A 0.9600
C30 H30B 0.9600
C30 H30C 0.9600
C31 H31 0.9300
C31 C32 1.358(13)
C31 C36 1.338(12)
C31A H31A 0.9300
C31A C32A 1.304(14)
C31A C36A 1.395(15)
C32 H32 0.9300
C32 C33 1.320(13)
C32A H32A 0.9300
C32A C33A 1.355(11)
C33 H33 0.9300
C33 C34 1.349(12)
C33A H33A 0.9300
C33A C34A 1.335(11)
C34 C35 1.340(10)
C34 C38 1.485(11)
C34A C35A 1.379(13)
C34A C38A 1.477(10)
C35 H35 0.9300
C35 C36 1.391(10)
C35A H35A 0.9300
C35A C36A 1.411(14)
C36 H36 0.9300
C36A H36A 0.9300
C37 H37A 0.9700
C37 H37B 0.9700
C37 C38 1.218(15)
C37A H37C 0.9700
C37A H37D 0.9700
C37A C38A 1.529(14)
C38 H38A 0.9700
C38 H38B 0.9700
C38A H38C 0.9700
C38A H38D 0.9700

loop_
_geom_torsion_atom_site_label_1
_geom_torsion_atom_site_label_2
_geom_torsion_atom_site_label_3
_geom_torsion_atom_site_label_4
_geom_torsion
O1 N1 C1 C2 6.4(5)
O1 N1 C1 C7 -177.4(3)
O2 N1 C1 C2 -174.1(3)
O2 N1 C1 C7 2.2(4)
O3 C4 C7 C1 -63.4(3)
O3 C4 C7 C8 174.5(2)
O4 C4 C7 C1 174.2(2)
O4 C4 C7 C8 52.1(3)
O5 C9 C10 C3 -130.8(4)
O5 C9 C10 C11 -2.4(5)
N1 C1 C2 N2 171.3(3)
N1 C1 C2 N3 -7.6(4)
N1 C1 C7 C4 157.4(3)
N1 C1 C7 C8 -81.9(3)
N2 C3 C4 O3 54.0(3)
N2 C3 C4 O4 175.9(2)
N2 C3 C4 C7 -61.4(3)
N2 C3 C10 C9 67.2(3)
N2 C3 C10 C11 -60.0(3)
N3 C12 C13 C14 -55.1(4)
C1 C7 C8 C9 -62.2(3)
C2 N2 C3 C4 32.0(3)
C2 N2 C3 C10 -91.5(3)
C2 N3 C12 C13 -74.6(3)
C2 C1 C7 C4 -26.4(4)
C2 C1 C7 C8 94.3(3)
C3 N2 C2 N3 -179.0(2)
C3 N2 C2 C1 2.1(4)
C3 C4 C7 C1 58.0(3)
C3 C4 C7 C8 -64.1(3)
C4 C3 C10 C9 -55.4(3)
C4 C3 C10 C11 177.4(2)
C4 C7 C8 C9 57.7(4)
C5 O3 C4 O4 -63.2(3)
C5 O3 C4 C3 55.4(3)
C5 O3 C4 C7 171.9(3)
C6 O4 C4 O3 -57.0(3)
C6 O4 C4 C3 179.1(3)
C6 O4 C4 C7 61.9(4)
C7 C1 C2 N2 -4.7(4)
C7 C1 C2 N3 176.4(3)
C7 C8 C9 O5 129.3(4)
C7 C8 C9 C10 -50.8(4)
C8 C9 C10 C3 49.2(4)
C8 C9 C10 C11 177.7(3)
C10 C3 C4 O3 178.6(2)
C10 C3 C4 O4 -59.5(3)
C10 C3 C4 C7 63.3(3)
C12 N3 C2 N2 -9.3(4)
C12 N3 C2 C1 169.6(3)
C12 C13 C14 C15 -86.3(4)
C12 C13 C14 C19 92.7(4)
C13 C14 C15 C16 179.6(3)
C13 C14 C19 C18 -178.8(3)
C14 C15 C16 C17 -1.2(6)
C15 C14 C19 C18 0.3(5)
C15 C16 C17 C18 1.1(7)
C16 C17 C18 C19 -0.3(7)
C17 C18 C19 C14 -0.4(6)
C19 C14 C15 C16 0.6(5)
O6 N4 C20 C21 -179.7(2)
O6 N4 C20 C26 0.4(4)
O7 N4 C20 C21 0.7(4)
O7 N4 C20 C26 -179.2(2)
O8 C23 C26 C20 62.9(3)
O8 C23 C26 C27 -174.3(2)
O9 C23 C26 C20 -175.1(2)
O9 C23 C26 C27 -52.3(3)
O10 C28 C29 C22 135.2(3)
O10 C28 C29 C30 6.7(5)
N4 C20 C21 N5 -175.3(2)
N4 C20 C21 N6 4.7(5)
N4 C20 C26 C23 -153.3(2)
N4 C20 C26 C27 85.2(3)
N5 C22 C23 O8 -54.0(3)
N5 C22 C23 O9 -176.7(2)
N5 C22 C23 C26 62.1(3)
N5 C22 C29 C28 -70.2(3)
N5 C22 C29 C30 58.5(3)
N6 C37 C38 C34 -176.6(8)
N6 C37A C38A C34A 170.5(7)
C20 C26 C27 C28 64.1(3)
C21 N5 C22 C23 -32.7(4)
C21 N5 C22 C29 91.6(3)
C21 N6 C37 C38 -130.2(9)
C21 N6 C37A C38A 109.5(7)
C21 C20 C26 C23 26.8(3)
C21 C20 C26 C27 -94.7(3)
C22 N5 C21 N6 178.6(3)
C22 N5 C21 C20 -1.4(4)
C22 C23 C26 C20 -58.8(3)
C22 C23 C26 C27 64.0(3)
C23 C22 C29 C28 52.1(3)
C23 C22 C29 C30 -179.2(3)
C23 C26 C27 C28 -56.5(3)
C24 O8 C23 O9 65.8(3)
C24 O8 C23 C22 -53.9(4)
C24 O8 C23 C26 -170.8(3)
C25 O9 C23 O8 57.8(4)
C25 O9 C23 C22 -177.8(3)
C25 O9 C23 C26 -60.9(4)
C26 C20 C21 N5 4.6(4)
C26 C20 C21 N6 -175.4(3)
C26 C27 C28 O10 -132.7(3)
C26 C27 C28 C29 46.9(4)
C27 C28 C29 C22 -44.4(4)
C27 C28 C29 C30 -172.8(3)
C29 C22 C23 O8 -178.9(2)
C29 C22 C23 O9 58.5(3)
C29 C22 C23 C26 -62.7(3)
C31 C32 C33 C34 -5(2)
C31A C32A C33A C34A 5(2)
C32 C31 C36 C35 -6(2)
C32 C33 C34 C35 -3(2)
C32 C33 C34 C38 -177.6(14)
C32A C31A C36A C35A -10(3)
C32A C33A C34A C35A -7.0(17)
C32A C33A C34A C38A 170.9(9)
C33 C34 C35 C36 6.4(17)
C33 C34 C38 C37 122.8(14)
C33A C34A C35A C36A 1(2)
C33A C34A C38A C37A 125.4(10)
C34 C35 C36 C31 -2.0(17)
C34A C35A C36A C31A 7(2)
C35 C34 C38 C37 -51.5(18)
C35A C34A C38A C37A -57.1(16)
C36 C31 C32 C33 9(2)
C36A C31A C32A C33A 4(3)
C37 N6 C21 N5 29.7(7)
C37 N6 C21 C20 -150.3(6)
C37A N6 C21 N5 -12.4(6)
C37A N6 C21 C20 167.7(5)
C38 C34 C35 C36 -179.4(9)
C38A C34A C35A C36A -176.7(12)
